data_2234542
loop_
_publ_author_name
'Ha, Kwang'

_publ_section_title
;
 (2,2'-Bipyrimidine-\k^2^<i>N</i>^1^,<i>N</i>^1'^)bis(thiocyanato-\k<i>N</i>)platinum(II)
;
_journal_coeditor_code BT5882
_journal_issue 5
_journal_name_full 'Acta Crystallographica Section E'
_journal_page_first m676
_journal_paper_doi 10.1107/S1600536812017552
_journal_volume 68
_journal_year 2012
_chemical_formula_iupac '[Pt (N C S)2 (C8 H6 N4)]'
_chemical_formula_moiety 'C10 H6 N6 Pt S2'
_chemical_formula_sum 'C10 H6 N6 Pt S2'
_chemical_formula_weight 469.42
_chemical_name_systematic
;
(2,2'-Bipyrimidine-\k^2^<i>N</i>^1^,<i>N</i>^1'^)bis(thiocyanato-
\k<i>N</i>)platinum(II)
;
_space_group_IT_number 14
_symmetry_cell_setting monoclinic
_symmetry_space_group_name_Hall '-P 2yn'
_symmetry_space_group_name_H-M 'P 1 21/n 1'
_atom_sites_solution_hydrogens geom
_atom_sites_solution_primary direct
_atom_sites_solution_secondary difmap
_cell_angle_alpha 90.00
_cell_angle_beta 115.1350(10)
_cell_angle_gamma 90.00
_cell_formula_units_Z 4
_cell_length_a 11.0871(8)
_cell_length_b 9.8779(7)
_cell_length_c 12.8790(9)
_cell_measurement_reflns_used 5056
_cell_measurement_temperature 200(2)
_cell_measurement_theta_max 26.00
_cell_measurement_theta_min 2.70
_cell_volume 1276.91(16)
_computing_cell_refinement 'SAINT (Bruker, 2000)'
_computing_data_collection 'SMART (Bruker, 2000)'
_computing_data_reduction 'SAINT (Bruker, 2000)'
_computing_molecular_graphics 'ORTEP-3 (Farrugia, 1997) and PLATON (Spek, 2009)'
_computing_publication_material 'SHELXL97 (Sheldrick, 2008)'
_computing_structure_refinement 'SHELXL97 (Sheldrick, 2008)'
_computing_structure_solution 'SHELXS97 (Sheldrick, 2008)'
_diffrn_ambient_temperature 200(2)
_diffrn_measured_fraction_theta_full 0.988
_diffrn_measured_fraction_theta_max 0.988
_diffrn_measurement_device_type 'Bruker SMART 1000 CCD'
_diffrn_measurement_method '\f and \w scans'
_diffrn_radiation_monochromator graphite
_diffrn_radiation_source 'fine-focus sealed tube'
_diffrn_radiation_type MoK\a
_diffrn_radiation_wavelength 0.71073
_diffrn_reflns_av_R_equivalents 0.0260
_diffrn_reflns_av_sigmaI/netI 0.0275
_diffrn_reflns_limit_h_max 13
_diffrn_reflns_limit_h_min -13
_diffrn_reflns_limit_k_max 11
_diffrn_reflns_limit_k_min -12
_diffrn_reflns_limit_l_max 12
_diffrn_reflns_limit_l_min -15
_diffrn_reflns_number 7611
_diffrn_reflns_theta_full 26.00
_diffrn_reflns_theta_max 26.00
_diffrn_reflns_theta_min 2.04
_diffrn_standards_decay_% 0
_diffrn_standards_interval_count 0
_diffrn_standards_interval_time 0
_diffrn_standards_number 0
_exptl_absorpt_coefficient_mu 11.309
_exptl_absorpt_correction_T_max 1.000000
_exptl_absorpt_correction_T_min 0.679500
_exptl_absorpt_correction_type multi-scan
_exptl_absorpt_process_details '(SADABS; Bruker, 2000)'
_exptl_crystal_colour orange
_exptl_crystal_density_diffrn 2.442
_exptl_crystal_density_method 'not measured'
_exptl_crystal_description block
_exptl_crystal_F_000 872
_exptl_crystal_size_max 0.34
_exptl_crystal_size_mid 0.28
_exptl_crystal_size_min 0.28
_refine_diff_density_max 4.857
_refine_diff_density_min -1.722
_refine_ls_extinction_method none
_refine_ls_goodness_of_fit_ref 1.088
_refine_ls_hydrogen_treatment constr
_refine_ls_matrix_type full
_refine_ls_number_parameters 172
_refine_ls_number_reflns 2467
_refine_ls_number_restraints 0
_refine_ls_restrained_S_all 1.088
_refine_ls_R_factor_all 0.0508
_refine_ls_R_factor_gt 0.0429
_refine_ls_shift/su_max 0.000
_refine_ls_shift/su_mean 0.000
_refine_ls_structure_factor_coef Fsqd
_refine_ls_weighting_details 'calc w=1/[\s^2^(Fo^2^)+(0.0300P)^2^+21.4936P] where P=(Fo^2^+2Fc^2^)/3'
_refine_ls_weighting_scheme calc
_refine_ls_wR_factor_gt 0.0953
_refine_ls_wR_factor_ref 0.1045
_reflns_number_gt 2179
_reflns_number_total 2467
_reflns_threshold_expression I>2\s(I)
_cod_data_source_file bt5882.cif
_cod_data_source_block I
_cod_original_sg_symbol_H-M 'P 21/n'
_cod_database_code 2234542
_cod_database_fobs_code 2234542

loop_
_symmetry_equiv_pos_as_xyz
'x, y, z'
'-x+1/2, y+1/2, -z+1/2'
'-x, -y, -z'
'x-1/2, -y-1/2, z-1/2'

loop_
_atom_site_type_symbol
_atom_site_label
_atom_site_fract_x
_atom_site_fract_y
_atom_site_fract_z
_atom_site_U_iso_or_equiv
_atom_site_adp_type
_atom_site_calc_flag
_atom_site_refinement_flags
_atom_site_occupancy
_atom_site_symmetry_multiplicity
Pt Pt1 0.16191(4) 0.40380(4) 0.58301(3) 0.04005(15) Uani d . 1 1
S S1 -0.0058(3) 0.6087(4) 0.8261(3) 0.0601(8) Uani d . 1 1
S S2 0.0260(3) -0.0068(3) 0.6854(3) 0.0519(7) Uani d . 1 1
N N1 0.2144(8) 0.5882(9) 0.5497(7) 0.0382(18) Uani d . 1 1
N N2 0.3270(10) 0.6962(9) 0.4524(8) 0.050(2) Uani d . 1 1
N N3 0.3600(10) 0.4377(10) 0.3743(8) 0.049(2) Uani d . 1 1
N N4 0.2425(8) 0.3496(9) 0.4767(7) 0.0385(18) Uani d . 1 1
N N5 0.0853(9) 0.4748(10) 0.6838(8) 0.048(2) Uani d . 1 1
N N6 0.1173(10) 0.2136(11) 0.6120(8) 0.058(3) Uani d . 1 1
C C1 0.1920(10) 0.7047(11) 0.5879(8) 0.042(2) Uani d . 1 1
H H1 0.1456 0.7078 0.6352 0.051 Uiso calc R 1 1
C C2 0.2375(11) 0.8237(12) 0.5579(9) 0.048(3) Uani d . 1 1
H H2 0.2214 0.9091 0.5835 0.057 Uiso calc R 1 1
C C3 0.3061(12) 0.8148(11) 0.4906(9) 0.049(3) Uani d . 1 1
H H3 0.3390 0.8950 0.4711 0.059 Uiso calc R 1 1
C C4 0.2822(10) 0.5887(11) 0.4827(8) 0.041(2) Uani d . 1 1
C C5 0.2989(10) 0.4514(11) 0.4419(9) 0.041(2) Uani d . 1 1
C C6 0.3601(12) 0.3115(12) 0.3349(10) 0.054(3) Uani d . 1 1
H H6 0.4017 0.2973 0.2848 0.064 Uiso calc R 1 1
C C7 0.3040(13) 0.2034(12) 0.3627(10) 0.055(3) Uani d . 1 1
H H7 0.3042 0.1161 0.3317 0.066 Uiso calc R 1 1
C C8 0.2465(11) 0.2250(11) 0.4376(9) 0.047(2) Uani d . 1 1
H H8 0.2097 0.1511 0.4615 0.056 Uiso calc R 1 1
C C9 0.0462(10) 0.5294(12) 0.7422(9) 0.046(3) Uani d . 1 1
C C10 0.0757(10) 0.1268(10) 0.6445(9) 0.038(2) Uani d . 1 1

loop_
_atom_site_aniso_label
_atom_site_aniso_U_11
_atom_site_aniso_U_22
_atom_site_aniso_U_33
_atom_site_aniso_U_12
_atom_site_aniso_U_13
_atom_site_aniso_U_23
Pt1 0.0392(2) 0.0493(3) 0.0308(2) -0.00470(17) 0.01392(16) 0.00473(17)
S1 0.0539(17) 0.082(2) 0.0512(17) 0.0017(16) 0.0284(14) -0.0038(16)
S2 0.0481(15) 0.0567(17) 0.0519(16) -0.0078(13) 0.0222(13) 0.0038(13)
N1 0.035(4) 0.052(5) 0.025(4) 0.000(4) 0.010(3) 0.002(4)
N2 0.068(6) 0.040(5) 0.051(5) -0.003(4) 0.034(5) 0.000(4)
N3 0.059(6) 0.050(6) 0.047(5) -0.002(4) 0.030(5) -0.001(4)
N4 0.041(4) 0.043(5) 0.030(4) -0.005(4) 0.014(4) 0.002(4)
N5 0.052(5) 0.058(6) 0.040(5) -0.004(5) 0.025(4) -0.007(4)
N6 0.062(6) 0.072(7) 0.039(5) -0.018(5) 0.020(5) 0.003(5)
C1 0.046(6) 0.045(6) 0.032(5) 0.003(5) 0.013(4) -0.009(4)
C2 0.049(6) 0.056(7) 0.032(5) 0.002(5) 0.012(5) -0.008(5)
C3 0.062(7) 0.043(6) 0.047(6) -0.012(5) 0.028(5) -0.007(5)
C4 0.036(5) 0.055(6) 0.029(5) -0.003(5) 0.011(4) 0.004(4)
C5 0.040(5) 0.043(6) 0.040(6) -0.005(4) 0.016(5) 0.000(4)
C6 0.066(7) 0.050(7) 0.052(7) 0.003(6) 0.032(6) -0.005(5)
C7 0.072(8) 0.044(6) 0.047(6) 0.008(6) 0.021(6) -0.002(5)
C8 0.053(6) 0.043(6) 0.043(6) -0.007(5) 0.019(5) -0.002(5)
C9 0.043(6) 0.048(6) 0.041(6) -0.006(5) 0.011(5) 0.009(5)
C10 0.048(6) 0.028(5) 0.041(5) -0.006(4) 0.023(5) 0.001(4)

loop_
_atom_type_symbol
_atom_type_description
_atom_type_scat_dispersion_real
_atom_type_scat_dispersion_imag
_atom_type_scat_source
C C 0.0033 0.0016 'International Tables Vol C Tables 4.2.6.8 and 6.1.1.4'
H H 0.0000 0.0000 'International Tables Vol C Tables 4.2.6.8 and 6.1.1.4'
N N 0.0061 0.0033 'International Tables Vol C Tables 4.2.6.8 and 6.1.1.4'
Pt Pt -1.7033 8.3905 'International Tables Vol C Tables 4.2.6.8 and 6.1.1.4'
S S 0.1246 0.1234 'International Tables Vol C Tables 4.2.6.8 and 6.1.1.4'

loop_
_geom_angle_atom_site_label_1
_geom_angle_atom_site_label_2
_geom_angle_atom_site_label_3
_geom_angle
N5 Pt1 N4 174.5(4)
N5 Pt1 N1 93.6(4)
N4 Pt1 N1 80.9(3)
N5 Pt1 N6 90.1(4)
N4 Pt1 N6 95.4(4)
N1 Pt1 N6 176.2(4)
C1 N1 C4 118.5(9)
C1 N1 Pt1 126.4(7)
C4 N1 Pt1 115.1(7)
C4 N2 C3 117.4(9)
C5 N3 C6 115.3(10)
C8 N4 C5 117.6(9)
C8 N4 Pt1 126.9(7)
C5 N4 Pt1 115.5(7)
C9 N5 Pt1 172.7(9)
C10 N6 Pt1 160.4(10)
N1 C1 C2 118.9(10)
N1 C1 H1 120.5
C2 C1 H1 120.5
C3 C2 C1 118.8(10)
C3 C2 H2 120.6
C1 C2 H2 120.6
N2 C3 C2 121.3(11)
N2 C3 H3 119.4
C2 C3 H3 119.4
N2 C4 N1 125.1(10)
N2 C4 C5 121.0(9)
N1 C4 C5 113.8(9)
N3 C5 N4 125.5(10)
N3 C5 C4 120.1(9)
N4 C5 C4 114.4(9)
N3 C6 C7 123.7(11)
N3 C6 H6 118.1
C7 C6 H6 118.1
C6 C7 C8 117.5(11)
C6 C7 H7 121.3
C8 C7 H7 121.3
N4 C8 C7 120.3(10)
N4 C8 H8 119.8
C7 C8 H8 119.8
N5 C9 S1 178.6(11)
N6 C10 S2 173.7(11)

loop_
_geom_bond_atom_site_label_1
_geom_bond_atom_site_label_2
_geom_bond_distance
_geom_bond_publ_flag
Pt1 N1 2.014(9) y
Pt1 N4 1.999(8) y
Pt1 N5 1.958(9) y
Pt1 N6 2.017(11) y
S1 C9 1.625(13) ?
S2 C10 1.602(10) ?
N1 C1 1.316(13) ?
N1 C4 1.363(13) ?
N2 C4 1.301(13) ?
N2 C3 1.328(14) ?
N3 C5 1.318(14) ?
N3 C6 1.346(14) ?
N4 C8 1.338(13) ?
N4 C5 1.357(13) ?
N5 C9 1.151(14) ?
N6 C10 1.135(13) ?
C1 C2 1.397(16) ?
C1 H1 0.9500 ?
C2 C3 1.378(15) ?
C2 H2 0.9500 ?
C3 H3 0.9500 ?
C4 C5 1.494(15) ?
C6 C7 1.359(17) ?
C6 H6 0.9500 ?
C7 C8 1.380(16) ?
C7 H7 0.9500 ?
C8 H8 0.9500 ?

loop_
_geom_hbond_atom_site_label_D
_geom_hbond_atom_site_label_H
_geom_hbond_atom_site_label_A
_geom_hbond_site_symmetry_A
_geom_hbond_distance_DH
_geom_hbond_distance_HA
_geom_hbond_distance_DA
_geom_hbond_angle_DHA
C1 H1 N5 . 0.95 2.55 3.053(15) 113.5
C8 H8 N6 . 0.95 2.62 3.138(15) 114.6
C8 H8 S2 3_556 0.95 2.87 3.496(11) 124.4

loop_
_geom_torsion_atom_site_label_1
_geom_torsion_atom_site_label_2
_geom_torsion_atom_site_label_3
_geom_torsion_atom_site_label_4
_geom_torsion
N5 Pt1 N1 C1 -1.9(8)
N4 Pt1 N1 C1 177.6(9)
N5 Pt1 N1 C4 176.6(7)
N4 Pt1 N1 C4 -3.9(7)
N1 Pt1 N4 C8 -175.8(9)
N6 Pt1 N4 C8 5.2(9)
N1 Pt1 N4 C5 4.4(7)
N6 Pt1 N4 C5 -174.5(7)
N5 Pt1 N6 C10 5(3)
N4 Pt1 N6 C10 -174(3)
C4 N1 C1 C2 0.4(14)
Pt1 N1 C1 C2 178.9(7)
N1 C1 C2 C3 -0.9(15)
C4 N2 C3 C2 -1.2(17)
C1 C2 C3 N2 1.3(17)
C3 N2 C4 N1 0.7(16)
C3 N2 C4 C5 178.8(10)
C1 N1 C4 N2 -0.3(15)
Pt1 N1 C4 N2 -178.9(8)
C1 N1 C4 C5 -178.5(8)
Pt1 N1 C4 C5 2.8(10)
C6 N3 C5 N4 2.6(16)
C6 N3 C5 C4 -174.8(10)
C8 N4 C5 N3 -1.5(16)
Pt1 N4 C5 N3 178.3(9)
C8 N4 C5 C4 176.0(9)
Pt1 N4 C5 C4 -4.2(11)
N2 C4 C5 N3 0.2(16)
N1 C4 C5 N3 178.5(9)
N2 C4 C5 N4 -177.5(9)
N1 C4 C5 N4 0.9(13)
C5 N3 C6 C7 -1.1(18)
N3 C6 C7 C8 -1.4(19)
C5 N4 C8 C7 -1.3(15)
Pt1 N4 C8 C7 178.9(8)
C6 C7 C8 N4 2.6(17)

loop_
_cod_related_entry_id
_cod_related_entry_database
_cod_related_entry_code
1 ChemSpider 30657671
